data_7232914
loop_
_publ_author_name
'Niu, Zuoji'
'Ma, Chaoqun'
'Ye, Wenpeng'
'Wang, He'
'Jia, Wenyong'
'Shi, Huixian'
'Shi, Huifang'
'An, Zhongfu'
'Huang, Wei'

_publ_section_title
;
 Colour-tunable ultralong organic phosphorescence upon temperature
 stimulus
;
_journal_issue 33
_journal_name_full 'RSC Advances'
_journal_page_first 19075
_journal_paper_doi 10.1039/C9RA03537K
_journal_volume 9
_journal_year 2019
_chemical_formula_moiety 'C20 H20 N4 O3'
_chemical_formula_sum 'C20 H20 N4 O3'
_chemical_formula_weight 364.40
_space_group_crystal_system monoclinic
_space_group_IT_number 14
_space_group_name_Hall '-P 2ybc'
_space_group_name_H-M_alt 'P 1 21/c 1'
_symmetry_space_group_name_Hall '-P 2ybc'
_symmetry_space_group_name_H-M 'P 1 21/c 1'
_atom_sites_solution_hydrogens geom
_atom_sites_solution_primary dual
_audit_creation_date 2019-03-27
_audit_creation_method
;
Olex2 1.2
(compiled 2017.03.02 svn.r3394 for OlexSys, GUI svn.r5324)
;
_audit_update_record
;
2019-04-28 deposited with the CCDC.    2019-06-10 downloaded from the CCDC.
;
_cell_angle_alpha 90
_cell_angle_beta 101.360(3)
_cell_angle_gamma 90
_cell_formula_units_Z 4
_cell_length_a 12.9566(14)
_cell_length_b 10.8698(12)
_cell_length_c 12.9109(14)
_cell_measurement_reflns_used 123
_cell_measurement_temperature 99.99
_cell_measurement_theta_max 0.991
_cell_measurement_theta_min 0.989
_cell_volume 1782.7(3)
_computing_molecular_graphics 'Olex2 (Dolomanov et al., 2009)'
_computing_publication_material 'Olex2 (Dolomanov et al., 2009)'
_computing_structure_refinement 'ShelXL (Sheldrick, 2015)'
_computing_structure_solution 'ShelXT (Sheldrick, 2015)'
_diffrn_ambient_temperature 99.99
_diffrn_measured_fraction_theta_full 0.997
_diffrn_measured_fraction_theta_max 0.993
_diffrn_measurement_device_type CCD
_diffrn_radiation_type MoK\a
_diffrn_radiation_wavelength 0.71073
_diffrn_reflns_av_R_equivalents 0.0527
_diffrn_reflns_av_unetI/netI 0.0539
_diffrn_reflns_Laue_measured_fraction_full 0.997
_diffrn_reflns_Laue_measured_fraction_max 0.993
_diffrn_reflns_limit_h_max 17
_diffrn_reflns_limit_h_min -18
_diffrn_reflns_limit_k_max 15
_diffrn_reflns_limit_k_min -15
_diffrn_reflns_limit_l_max 17
_diffrn_reflns_limit_l_min -18
_diffrn_reflns_number 18715
_diffrn_reflns_point_group_measured_fraction_full 0.997
_diffrn_reflns_point_group_measured_fraction_max 0.993
_diffrn_reflns_theta_full 25.242
_diffrn_reflns_theta_max 31.175
_diffrn_reflns_theta_min 2.466
_exptl_absorpt_coefficient_mu 0.094
_exptl_crystal_colour 'clear whiteish colourless'
_exptl_crystal_colour_lustre clear
_exptl_crystal_colour_modifier whiteish
_exptl_crystal_colour_primary colourless
_exptl_crystal_density_diffrn 1.358
_exptl_crystal_description needle
_exptl_crystal_F_000 768
_exptl_crystal_size_max 0.2
_exptl_crystal_size_mid 0.1
_exptl_crystal_size_min 0.1
_refine_diff_density_max 0.385
_refine_diff_density_min -0.434
_refine_diff_density_rms 0.076
_refine_ls_extinction_method none
_refine_ls_goodness_of_fit_ref 1.040
_refine_ls_hydrogen_treatment constr
_refine_ls_matrix_type full
_refine_ls_number_parameters 246
_refine_ls_number_reflns 5729
_refine_ls_number_restraints 0
_refine_ls_restrained_S_all 1.040
_refine_ls_R_factor_all 0.0836
_refine_ls_R_factor_gt 0.0568
_refine_ls_shift/su_max 0.000
_refine_ls_shift/su_mean 0.000
_refine_ls_structure_factor_coef Fsqd
_refine_ls_weighting_details 'w=1/[\s^2^(Fo^2^)+(0.0750P)^2^+0.4410P] where P=(Fo^2^+2Fc^2^)/3'
_refine_ls_weighting_scheme calc
_refine_ls_wR_factor_gt 0.1356
_refine_ls_wR_factor_ref 0.1502
_reflns_Friedel_coverage 0.000
_reflns_number_gt 4163
_reflns_number_total 5729
_reflns_threshold_expression 'I > 2\s(I)'
_cod_data_source_file c9ra03537k2.cif
_cod_data_source_block 111a_CCDC1
_cod_database_code 7232914
_shelx_shelxl_version_number 2014/7
_shelx_space_group_comment
;
The symmetry employed for this shelxl refinement is uniquely defined
by the following loop, which should always be used as a source of
symmetry information in preference to the above space-group names.
They are only intended as comments.
;
_olex2_refinement_description
;
1. Fixed Uiso
 At 1.2 times of:
  All C(H) groups, All C(H,H) groups
 At 1.5 times of:
  All C(H,H,H) groups
2.a Secondary CH2 refined with riding coordinates:
 C00H(H00A,H00B), C00J(H00C,H00E), C00N(H00G,H00H)
2.b Aromatic/amide H refined with riding coordinates:
 C00D(H00D), C00F(H00F), C00I(H00I), C00K(H00K), C00L(H00L), C00M(H00M),
 C00O(H00O), C00Q(H00Q)
2.c Idealised Me refined as rotating group:
 C00P(H00J,H00N,H00P), C00R(H00R,H00S,H00T)
;
_olex2_submission_special_instructions 'No special instructions were received'

loop_
_space_group_symop_operation_xyz
'x, y, z'
'-x, y+1/2, -z+1/2'
'-x, -y, -z'
'x, -y-1/2, z-1/2'

loop_
_atom_site_label
_atom_site_type_symbol
_atom_site_fract_x
_atom_site_fract_y
_atom_site_fract_z
_atom_site_U_iso_or_equiv
_atom_site_adp_type
_atom_site_occupancy
_atom_site_site_symmetry_order
_atom_site_calc_flag
_atom_site_refinement_flags_posn
O001 O 0.55804(8) 0.58660(9) 0.74383(8) 0.0255(2) Uani 1 1 d .
O002 O 0.69854(8) 0.26413(9) 0.93226(8) 0.0257(2) Uani 1 1 d .
O003 O 0.89871(8) 0.47421(10) 0.74127(9) 0.0274(2) Uani 1 1 d .
N004 N 0.72918(9) 0.53816(10) 0.73549(9) 0.0207(2) Uani 1 1 d .
N005 N 0.62764(9) 0.42461(11) 0.83795(10) 0.0221(2) Uani 1 1 d .
N006 N 0.65138(9) 0.82116(10) 0.50610(9) 0.0200(2) Uani 1 1 d .
N007 N 0.80661(9) 0.36915(10) 0.84097(9) 0.0213(2) Uani 1 1 d .
C008 C 0.68859(10) 0.92085(11) 0.56987(10) 0.0183(3) Uani 1 1 d .
C009 C 0.79678(10) 0.93766(12) 0.57000(10) 0.0177(2) Uani 1 1 d .
C00A C 0.73403(10) 0.77323(12) 0.46530(10) 0.0194(3) Uani 1 1 d .
C00B C 0.71347(11) 0.35578(12) 0.86825(11) 0.0201(3) Uani 1 1 d .
C00C C 0.64218(10) 0.51503(12) 0.77285(11) 0.0198(3) Uani 1 1 d .
C00D C 0.85092(11) 1.03493(12) 0.62667(11) 0.0206(3) Uani 1 1 d .
H00D H 0.9235 1.0476 0.6268 0.025 Uiso 1 1 calc R
C00E C 0.80767(11) 0.46220(12) 0.77305(11) 0.0201(3) Uani 1 1 d .
C00F C 0.73489(12) 0.67422(13) 0.39661(11) 0.0238(3) Uani 1 1 d .
H00F H 0.6733 0.6269 0.3721 0.029 Uiso 1 1 calc R
C00G C 0.82623(11) 0.84255(12) 0.50330(10) 0.0194(3) Uani 1 1 d .
C00H C 0.54241(11) 0.65542(12) 0.56076(11) 0.0218(3) Uani 1 1 d .
H00A H 0.4714 0.6180 0.5434 0.026 Uiso 1 1 calc R
H00B H 0.5941 0.5935 0.5469 0.026 Uiso 1 1 calc R
C00I C 0.63448(11) 0.99742(13) 0.62805(11) 0.0220(3) Uani 1 1 d .
H00I H 0.5624 0.9841 0.6297 0.026 Uiso 1 1 calc R
C00J C 0.56704(11) 0.69125(12) 0.67624(11) 0.0222(3) Uani 1 1 d .
H00C H 0.6394 0.7247 0.6942 0.027 Uiso 1 1 calc R
H00E H 0.5178 0.7566 0.6890 0.027 Uiso 1 1 calc R
C00K C 0.79757(11) 1.11277(12) 0.68264(11) 0.0226(3) Uani 1 1 d .
H00K H 0.8336 1.1798 0.7210 0.027 Uiso 1 1 calc R
C00L C 0.69030(12) 1.09330(13) 0.68308(11) 0.0240(3) Uani 1 1 d .
H00L H 0.6552 1.1476 0.7223 0.029 Uiso 1 1 calc R
C00M C 0.92040(11) 0.81177(13) 0.47303(11) 0.0242(3) Uani 1 1 d .
H00M H 0.9831 0.8565 0.4993 0.029 Uiso 1 1 calc R
C00N C 0.54651(10) 0.76804(13) 0.49094(11) 0.0225(3) Uani 1 1 d .
H00G H 0.5236 0.7441 0.4159 0.027 Uiso 1 1 calc R
H00H H 0.4967 0.8309 0.5072 0.027 Uiso 1 1 calc R
C00O C 0.82867(13) 0.64744(14) 0.36555(12) 0.0274(3) Uani 1 1 d .
H00O H 0.8306 0.5820 0.3172 0.033 Uiso 1 1 calc R
C00P C 0.90773(12) 0.57566(15) 0.67060(13) 0.0296(3) Uani 1 1 d .
H00J H 0.8556 0.5658 0.6050 0.044 Uiso 1 1 calc GR
H00N H 0.9786 0.5763 0.6545 0.044 Uiso 1 1 calc GR
H00P H 0.8952 0.6534 0.7045 0.044 Uiso 1 1 calc GR
C00Q C 0.92069(12) 0.71419(14) 0.40356(12) 0.0281(3) Uani 1 1 d .
H00Q H 0.9841 0.6925 0.3816 0.034 Uiso 1 1 calc R
C00R C 0.78567(13) 0.18304(13) 0.97023(13) 0.0295(3) Uani 1 1 d .
H00R H 0.8030 0.1366 0.9108 0.044 Uiso 1 1 calc GR
H00S H 0.7664 0.1257 1.0219 0.044 Uiso 1 1 calc GR
H00T H 0.8469 0.2316 1.0038 0.044 Uiso 1 1 calc GR

loop_
_atom_site_aniso_label
_atom_site_aniso_U_11
_atom_site_aniso_U_22
_atom_site_aniso_U_33
_atom_site_aniso_U_23
_atom_site_aniso_U_13
_atom_site_aniso_U_12
O001 0.0190(5) 0.0267(5) 0.0325(6) 0.0095(4) 0.0093(4) 0.0051(4)
O002 0.0251(5) 0.0226(5) 0.0293(5) 0.0068(4) 0.0047(4) 0.0006(4)
O003 0.0183(5) 0.0343(6) 0.0314(6) 0.0057(4) 0.0093(4) 0.0028(4)
N004 0.0177(5) 0.0213(5) 0.0239(6) 0.0003(4) 0.0059(4) -0.0001(4)
N005 0.0184(5) 0.0229(5) 0.0260(6) 0.0039(5) 0.0065(4) 0.0002(4)
N006 0.0160(5) 0.0212(5) 0.0230(5) -0.0007(4) 0.0046(4) -0.0016(4)
N007 0.0199(6) 0.0210(5) 0.0233(6) -0.0010(4) 0.0046(4) 0.0022(4)
C008 0.0197(6) 0.0172(6) 0.0180(6) 0.0028(4) 0.0042(5) 0.0017(5)
C009 0.0186(6) 0.0177(5) 0.0181(6) 0.0022(5) 0.0064(5) 0.0008(5)
C00A 0.0204(6) 0.0203(6) 0.0181(6) 0.0014(5) 0.0050(5) 0.0000(5)
C00B 0.0221(6) 0.0170(6) 0.0208(6) -0.0010(5) 0.0034(5) -0.0009(5)
C00C 0.0171(6) 0.0198(6) 0.0227(6) 0.0005(5) 0.0045(5) 0.0002(5)
C00D 0.0215(6) 0.0207(6) 0.0201(6) 0.0023(5) 0.0049(5) -0.0032(5)
C00E 0.0179(6) 0.0212(6) 0.0213(6) -0.0030(5) 0.0038(5) -0.0002(5)
C00F 0.0273(7) 0.0221(6) 0.0217(6) -0.0009(5) 0.0045(5) -0.0026(5)
C00G 0.0208(6) 0.0211(6) 0.0174(6) 0.0018(5) 0.0067(5) -0.0002(5)
C00H 0.0167(6) 0.0206(6) 0.0278(7) 0.0002(5) 0.0034(5) -0.0021(5)
C00I 0.0200(6) 0.0230(6) 0.0238(7) 0.0028(5) 0.0062(5) 0.0035(5)
C00J 0.0209(6) 0.0194(6) 0.0271(7) 0.0043(5) 0.0064(5) 0.0033(5)
C00K 0.0274(7) 0.0179(6) 0.0226(6) 0.0006(5) 0.0051(5) -0.0002(5)
C00L 0.0269(7) 0.0220(6) 0.0241(7) 0.0006(5) 0.0071(5) 0.0062(5)
C00M 0.0222(7) 0.0271(7) 0.0253(7) -0.0015(5) 0.0098(5) -0.0017(5)
C00N 0.0157(6) 0.0260(6) 0.0245(7) 0.0020(5) 0.0008(5) -0.0013(5)
C00O 0.0344(8) 0.0256(7) 0.0237(7) -0.0044(5) 0.0092(6) 0.0011(6)
C00P 0.0220(7) 0.0369(8) 0.0317(8) 0.0057(6) 0.0096(6) -0.0015(6)
C00Q 0.0274(7) 0.0327(7) 0.0276(7) -0.0038(6) 0.0133(6) 0.0021(6)
C00R 0.0351(8) 0.0225(7) 0.0297(8) 0.0053(6) 0.0036(6) 0.0072(6)

loop_
_atom_type_symbol
_atom_type_description
_atom_type_scat_dispersion_real
_atom_type_scat_dispersion_imag
_atom_type_scat_source
C C 0.0033 0.0016 'International Tables Vol C Tables 4.2.6.8 and 6.1.1.4'
H H 0.0000 0.0000 'International Tables Vol C Tables 4.2.6.8 and 6.1.1.4'
N N 0.0061 0.0033 'International Tables Vol C Tables 4.2.6.8 and 6.1.1.4'
O O 0.0106 0.0060 'International Tables Vol C Tables 4.2.6.8 and 6.1.1.4'

loop_
_geom_angle_atom_site_label_1
_geom_angle_atom_site_label_2
_geom_angle_atom_site_label_3
_geom_angle
C00C O001 C00J 117.94(10)
C00B O002 C00R 117.96(11)
C00E O003 C00P 117.07(11)
C00E N004 C00C 113.10(12)
C00C N005 C00B 112.71(12)
C008 N006 C00N 126.58(12)
C00A N006 C008 108.36(11)
C00A N006 C00N 124.86(12)
C00B N007 C00E 112.48(12)
N006 C008 C009 109.27(11)
N006 C008 C00I 129.10(12)
C00I C008 C009 121.63(12)
C008 C009 C00G 106.58(11)
C00D C009 C008 119.68(12)
C00D C009 C00G 133.72(12)
N006 C00A C00F 129.44(13)
N006 C00A C00G 109.31(11)
C00F C00A C00G 121.24(12)
O002 C00B N005 112.76(12)
N007 C00B O002 119.74(12)
N007 C00B N005 127.50(12)
O001 C00C N004 119.42(12)
N005 C00C O001 113.53(11)
N005 C00C N004 127.04(12)
C009 C00D H00D 120.4
C00K C00D C009 119.12(13)
C00K C00D H00D 120.4
O003 C00E N007 113.58(12)
N004 C00E O003 119.30(12)
N004 C00E N007 127.11(12)
C00A C00F H00F 121.2
C00O C00F C00A 117.63(13)
C00O C00F H00F 121.2
C00A C00G C009 106.47(11)
C00M C00G C009 133.48(13)
C00M C00G C00A 120.04(12)
H00A C00H H00B 108.1
C00J C00H H00A 109.6
C00J C00H H00B 109.6
C00J C00H C00N 110.49(11)
C00N C00H H00A 109.6
C00N C00H H00B 109.6
C008 C00I H00I 121.4
C00L C00I C008 117.24(13)
C00L C00I H00I 121.4
O001 C00J C00H 111.35(11)
O001 C00J H00C 109.4
O001 C00J H00E 109.4
C00H C00J H00C 109.4
C00H C00J H00E 109.4
H00C C00J H00E 108.0
C00D C00K H00K 119.8
C00D C00K C00L 120.39(13)
C00L C00K H00K 119.8
C00I C00L C00K 121.90(13)
C00I C00L H00L 119.0
C00K C00L H00L 119.0
C00G C00M H00M 120.7
C00Q C00M C00G 118.57(13)
C00Q C00M H00M 120.7
N006 C00N C00H 112.28(11)
N006 C00N H00G 109.1
N006 C00N H00H 109.1
C00H C00N H00G 109.1
C00H C00N H00H 109.1
H00G C00N H00H 107.9
C00F C00O H00O 119.1
C00F C00O C00Q 121.70(13)
C00Q C00O H00O 119.1
O003 C00P H00J 109.5
O003 C00P H00N 109.5
O003 C00P H00P 109.5
H00J C00P H00N 109.5
H00J C00P H00P 109.5
H00N C00P H00P 109.5
C00M C00Q C00O 120.77(13)
C00M C00Q H00Q 119.6
C00O C00Q H00Q 119.6
O002 C00R H00R 109.5
O002 C00R H00S 109.5
O002 C00R H00T 109.5
H00R C00R H00S 109.5
H00R C00R H00T 109.5
H00S C00R H00T 109.5

loop_
_geom_bond_atom_site_label_1
_geom_bond_atom_site_label_2
_geom_bond_distance
O001 C00C 1.3316(16)
O001 C00J 1.4523(16)
O002 C00B 1.3326(16)
O002 C00R 1.4399(17)
O003 C00E 1.3295(17)
O003 C00P 1.4506(18)
N004 C00C 1.3343(17)
N004 C00E 1.3254(17)
N005 C00B 1.3335(18)
N005 C00C 1.3306(17)
N006 C008 1.3886(17)
N006 C00A 1.3849(17)
N006 C00N 1.4537(17)
N007 C00B 1.3300(18)
N007 C00E 1.3405(18)
C008 C009 1.4132(18)
C008 C00I 1.3985(18)
C009 C00D 1.3939(19)
C009 C00G 1.4441(18)
C00A C00F 1.3960(18)
C00A C00G 1.4159(19)
C00D H00D 0.9500
C00D C00K 1.3830(19)
C00F H00F 0.9500
C00F C00O 1.383(2)
C00G C00M 1.3933(19)
C00H H00A 0.9900
C00H H00B 0.9900
C00H C00J 1.513(2)
C00H C00N 1.5273(19)
C00I H00I 0.9500
C00I C00L 1.383(2)
C00J H00C 0.9900
C00J H00E 0.9900
C00K H00K 0.9500
C00K C00L 1.407(2)
C00L H00L 0.9500
C00M H00M 0.9500
C00M C00Q 1.390(2)
C00N H00G 0.9900
C00N H00H 0.9900
C00O H00O 0.9500
C00O C00Q 1.399(2)
C00P H00J 0.9800
C00P H00N 0.9800
C00P H00P 0.9800
C00Q H00Q 0.9500
C00R H00R 0.9800
C00R H00S 0.9800
C00R H00T 0.9800
